data_2003570
loop_
_publ_author_name
'Al-Farhan, K. A.'
'Abu-Salah, O. M.'
'Mukhalalati, M.'
'Jaafar, M.'

_publ_section_title
;
 Copper Disordered Hexakis(phenylethynyl)pentaargentate(I) Cluster
;
_journal_issue 6
_journal_name_full 'Acta Crystallographica Section C'
_journal_page_first 1089
_journal_page_last 1092
_journal_paper_doi 10.1107/S0108270194014162
_journal_volume 51
_journal_year 1995
_chemical_compound_source 'see text'
_chemical_formula_moiety 'C84 H60 Ag4.46 Cu0.54 N1 P2'
_chemical_formula_sum 'C84 H60 Ag4.46 Cu0.54 N P2'
_chemical_formula_weight 1660.79
_space_group_IT_number 15
_symmetry_cell_setting monoclinic
_symmetry_space_group_name_Hall '-C 2yc'
_symmetry_space_group_name_H-M 'C 1 2/c 1'
_atom_type_scat_source IntTabC
_cell_angle_alpha 90
_cell_angle_beta 101.36(1)
_cell_angle_gamma 90
_cell_formula_units_Z 4
_cell_length_a 28.058(6)
_cell_length_b 17.315(2)
_cell_length_c 14.962(1)
_cell_measurement_reflns_used 25
_cell_measurement_temperature 293
_cell_measurement_theta_max 17.55
_cell_measurement_theta_min 17.34
_cell_volume 7126.5(18)
_computing_cell_refinement XSCANS2.00a
_computing_data_collection 'XSCANS2.00a (Siemens, 1993)'
_computing_data_reduction XSCANS2.00a
_computing_molecular_graphics SHELXTL/PC
_computing_publication_material SHELXL93
_computing_structure_refinement 'SHELXL93 (Sheldrick, 1994)'
_computing_structure_solution 'SHELXTL/PC (Sheldrick, 1991)'
_diffrn_measurement_device 'Siemens P4 four-circle'
_diffrn_measurement_method \w
_diffrn_radiation_type MoK\a
_diffrn_radiation_wavelength 0.71073
_diffrn_reflns_av_R_equivalents 0.0138
_diffrn_reflns_limit_h_max 33
_diffrn_reflns_limit_h_min -1
_diffrn_reflns_limit_k_max 20
_diffrn_reflns_limit_k_min -1
_diffrn_reflns_limit_l_max 17
_diffrn_reflns_limit_l_min -17
_diffrn_reflns_number 7031
_diffrn_reflns_theta_max 25
_diffrn_standards_decay_% 0
_diffrn_standards_interval_count 97
_diffrn_standards_number 3
_exptl_absorpt_coefficient_mu 1.452
_exptl_absorpt_correction_T_max 0.796
_exptl_absorpt_correction_T_min 0.600
_exptl_absorpt_correction_type empirical
_exptl_crystal_colour 'pale yellow'
_exptl_crystal_density_diffrn 1.548
_exptl_crystal_description plate
_exptl_crystal_size_max 0.80
_exptl_crystal_size_mid 0.60
_exptl_crystal_size_min 0.32
_refine_diff_density_max 0.412
_refine_diff_density_min -0.367
_refine_ls_extinction_method none
_refine_ls_goodness_of_fit_obs 1.021
_refine_ls_hydrogen_treatment 'see text'
_refine_ls_number_parameters 420
_refine_ls_number_reflns 5967
_refine_ls_R_factor_obs 0.032
_refine_ls_shift/esd_max <0.001
_refine_ls_structure_factor_coef Fsqd
_refine_ls_weighting_details 'w = 1/[\s^2^(Fo^2^)+(0.0393P)^2^+7.14P] where P = (Fo^2^+2F~c~^2^)/3'
_refine_ls_weighting_scheme calc
_refine_ls_wR_factor_obs 0.082
_reflns_number_observed 4708
_reflns_number_total 5980
_reflns_observed_criterion >2\s(I)
_cod_data_source_file jz1005.cif
_cod_data_source_block jz1005a
_cod_depositor_comments
;
The following automatic conversions were performed:

'_refine_ls_weighting_scheme' value
'1/[\s^2^(Fo^2^)+(0.0393P)^2^+7.14P] where P = (Fo^2^+2F~c~^2^)/3'
was changed to 'calc'. New tag '_refine_ls_weighting_details' was
created. The value of the new tag was set to 'w =
1/[\s^2^(Fo^2^)+(0.0393P)^2^+7.14P] where P = (Fo^2^+2F~c~^2^)/3'.

Automatic conversion script
Id: cif_fix_values 3143 2015-03-26 13:38:13Z robertas 
;
_cod_original_cell_volume 7127(2)
_cod_original_sg_symbol_H-M 'C 2/c'
_cod_original_formula_sum 'C84 H60 Ag4.46 Cu0.54 N1 P2'
_cod_database_code 2003570

loop_
_symmetry_equiv_pos_as_xyz
x,y,z
x,-y,1/2+z
-x,-y,-z
-x,y,1/2-z
1/2+x,1/2+y,z
1/2+x,1/2-y,1/2+z
1/2-x,1/2-y,-z
1/2-x,1/2+y,1/2-z

loop_
_atom_site_label
_atom_site_fract_x
_atom_site_fract_y
_atom_site_fract_z
_atom_site_U_iso_or_equiv
Ag(1) .0 .1260(1) .2500 .080(1)
Cu(1) .0 .1260(1) .2500 .080(1)
Ag(2) -.0266(1) .3242(1) .1196(1) .075(1)
Cu(2) -.0266(1) .3242(1) .1196(1) .075(1)
Ag(3) .0634(1) .2623(1) .2246(1) .074(1)
C(81) .0714(2) .1271(2) .2429(3) .082(1)
C(71) .1148(2) .1318(2) .2480(3) .076(1)
C(11) .1666(2) .1370(2) .2588(3) .080(1)
C(21) .1887(2) .1917(4) .2166(4) .112(2)
C(31) .2375(3) .1978(5) .2288(5) .148(2)
C(41) .2664(3) .1493(7) .2814(8) .186(5)
C(51) .2463(4) .0971(6) .3319(8) .208(5)
C(61) .1964(3) .0897(4) .3180(5) .153(3)
C(82) .0416(2) .3291(2) .0920(3) .077(1)
C(72) .0777(1) .3495(2) .0660(2) .068(1)
C(12) .1191(1) .3805(2) .0347(2) .064(1)
C(22) .1229(2) .4591(2) .0240(3) .081(1)
C(32) .1614(2) .4904(3) -.0059(3) .101(1)
C(42) .1971(2) .4442(3) -.0265(3) .103(2)
C(52) .1942(2) .3663(3) -.0171(3) .091(1)
C(62) .1554(2) .3335(2) .0133(3) .076(1)
C(83) .0958(2) .3303(2) .3581(3) .082(1)
C(73) .1378(2) .3403(2) .3555(3) .080(1)
C(13) .1879(2) .3579(3) .3549(3) .083(1)
C(23) .2007(2) .4009(4) .2854(4) .124(2)
C(33) .2500(3) .4200(5) .2911(6) .158(3)
C(43) .2841(3) .3971(5) .3625(7) .158(3)
C(53) .2717(2) .3563(4) .4303(5) .136(2)
C(63) .2240(2) .3364(3) .4272(4) .107(2)
N(1) .0 .1843(2) -.2500 .058(1)
P(1) -.0513(1) .2083(1) -.2336(1) .046(1)
C(14) -.0577(1) .3103(2) -.2170(2) .050(1)
C(24) -.0918(1) .3543(2) -.2760(2) .068(1)
C(34) -.0918(2) .4339(2) -.2646(3) .089(1)
C(44) -.0589(2) .4688(2) -.1980(3) .087(1)
C(54) -.0256(2) .4257(2) -.1391(3) .077(1)
C(64) -.0249(1) .3466(2) -.1479(2) .061(1)
C(15) -.0633(1) .1574(2) -.1352(2) .054(1)
C(25) -.0528(2) .0792(2) -.1291(3) .077(1)
C(35) -.0599(2) .0380(2) -.0551(3) .098(1)
C(45) -.0775(2) .0731(3) .0140(3) .089(1)
C(55) -.0886(2) .1502(2) .0085(2) .078(1)
C(65) -.0816(1) .1930(2) -.0661(2) .064(1)
C(16) -.0966(1) .1758(2) -.3291(2) .053(1)
C(26) -.1441(1) .1627(3) -.3201(3) .082(1)
C(36) -.1773(2) .1337(3) -.3937(3) .107(2)
C(46) -.1638(2) .1185(2) -.4740(3) .095(1)
C(56) -.1176(2) .1326(2) -.4847(3) .087(1)
C(66) -.0833(1) .1611(2) -.4117(2) .069(1)
H(21) .1690 .2271 .1769 .095
H(31) .2513 .2379 .1987 .095
H(41) .3005 .1505 .2844 .095
H(51) .2665 .0661 .3763 .095
H(61) .1826 .0511 .3502 .095
H(22) .0982 .4921 .0377 .095
H(32) .1635 .5448 -.0125 .095
H(42) .2239 .4664 -.0474 .095
H(52) .2191 .3342 -.0315 .095
H(62) .1535 .2790 .0195 .095
H(23) .1767 .4173 .2349 .095
H(33) .2593 .4495 .2438 .095
H(43) .3172 .4101 .3647 .095
H(53) .2960 .3411 .4807 .095
H(63) .2157 .3072 .4757 .095
H(24) -.1146 .3303 -.3232 .079(5)
H(34) -.1152 .4644 -.3039 .079(5)
H(44) -.0590 .5234 -.1921 .079(5)
H(54) -.0030 .4505 -.0923 .079(5)
H(64) -.0020 .3167 -.1069 .079(5)
H(25) -.0406 .0542 -.1764 .085(5)
H(35) -.0526 -.0156 -.0513 .085(5)
H(45) -.0820 .0440 .0655 .085(5)
H(55) -.1011 .1744 .0560 .085(5)
H(65) -.0892 .2465 -.0698 .085(5)
H(26) -.1538 .1734 -.2640 .098(6)
H(36) -.2099 .1246 -.3877 .098(6)
H(46) -.1869 .0978 -.5233 .098(6)
H(56) -.1086 .1230 -.5417 .098(6)
H(66) -.0509 .1704 -.4188 .098(6)

loop_
_geom_angle_atom_site_label_1
_geom_angle_atom_site_label_2
_geom_angle_atom_site_label_3
_geom_angle_site_symmetry_1
_geom_angle_site_symmetry_3
_geom_angle
_geom_angle_publ_flag
Ag(3) Ag(1) Ag(3) . 4_555 77.45(2) yes
Ag(1) Ag(3) Ag(2) . 4_555 82.920(10) yes
Ag(2) Ag(3) Ag(2) . 4_555 83.67(2) yes
C(81) Ag(1) C(81) . 4_555 178.9(2) yes
C(81) Ag(1) Ag(3) . . 51.20(10) yes
C(81) Ag(1) Ag(3) . 4_555 127.70(10) yes
C(83) Ag(2) C(82) . 4_555 174.2(2) yes
C(83) Ag(2) Ag(3) 4_555 . 133.30(10) yes
C(82) Ag(2) Ag(3) . . 51.20(10) yes
C(83) Ag(2) Ag(3) 4_555 4_555 52.50(10) yes
C(82) Ag(2) Ag(3) . 4_555 131.90(10) yes
C(82) Ag(3) C(83) . . 118.7(2) yes
C(82) Ag(3) C(81) . . 127.50(10) yes
C(83) Ag(3) C(81) . . 112.8(2) yes
C(82) Ag(3) C(71) . . 126.30(10) yes
C(83) Ag(3) C(71) . . 101.90(10) yes
C(82) Ag(3) Ag(2) . . 44.30(10) yes
C(83) Ag(3) Ag(2) . . 115.20(10) yes
C(81) Ag(3) Ag(2) . . 118.80(10) yes
C(81) Ag(3) Ag(2) . 4_555 108.10(10) yes
C(82) Ag(3) Ag(1) . . 116.30(10) yes
C(83) Ag(3) Ag(1) . . 115.10(10) yes
C(81) Ag(3) Ag(1) . . 42.00(10) yes
C(71) C(81) Ag(1) . . 172.7(4) yes
Ag(3) C(81) C(71) . . 90.6(3) yes
Ag(1) C(81) Ag(3) . . 86.8(2) yes
C(81) C(71) C(11) . . 177.2(4) yes
C(71) C(11) C(21) . . 122.5(4) yes
C(71) C(11) C(61) . . 120.9(5) yes
C(21) C(11) C(61) . . 116.5(6) yes
C(31) C(21) C(11) . . 122.4(6) yes
C(41) C(31) C(21) . . 121.3(9) yes
C(31) C(41) C(51) . . 118.7(9) yes
C(41) C(51) C(61) . . 119.6(9) yes
C(51) C(61) C(11) . . 121.0(8) yes
Ag(2) C(82) C(72) . . 163.5(4) yes
Ag(3) C(82) C(72) . . 109.4(3) yes
Ag(2) C(82) Ag(3) . . 84.50(10) yes
C(82) C(72) C(12) . . 175.0(4) yes
C(72) C(12) C(22) . . 119.5(4) yes
C(72) C(12) C(62) . . 122.1(3) yes
C(22) C(12) C(62) . . 118.4(4) yes
C(32) C(22) C(12) . . 121.0(4) yes
C(22) C(32) C(42) . . 120.6(5) yes
C(52) C(42) C(32) . . 119.8(4) yes
C(42) C(52) C(62) . . 120.5(4) yes
C(52) C(62) C(12) . . 119.7(4) yes
Ag(2) C(83) C(73) 4_555 . 170.9(4) yes
Ag(3) C(83) C(73) . . 105.2(3) yes
Ag(2) C(83) Ag(3) 4_555 . 83.8(2) yes
C(83) C(73) C(13) . . 175.8(4) yes
C(73) C(13) C(63) . . 120.4(5) yes
C(73) C(13) C(23) . . 121.1(4) yes
C(63) C(13) C(23) . . 118.4(5) yes
C(13) C(23) C(33) . . 118.6(6) yes
C(43) C(33) C(23) . . 121.0(7) yes
C(53) C(43) C(33) . . 120.6(7) yes
C(43) C(53) C(63) . . 120.2(7) yes
C(53) C(63) C(13) . . 121.2(6) yes
P(1) N(1) P(1) 4_554 . 149.2(3) yes
N(1) P(1) C(14) . . 113.7(2) yes
N(1) P(1) C(15) . . 108.90(10) yes
N(1) P(1) C(16) . . 108.60(10) yes
C(14) P(1) C(15) . . 109.20(10) no
C(14) P(1) C(16) . . 110.00(10) no
C(15) P(1) C(16) . . 106.20(10) no
P(1) C(14) C(24) . . 121.6(2) no
P(1) C(14) C(64) . . 118.4(2) no
C(64) C(14) C(24) . . 119.7(3) no
C(34) C(24) C(14) . . 118.8(4) no
C(44) C(34) C(24) . . 120.9(4) no
C(34) C(44) C(54) . . 120.5(4) no
C(44) C(54) C(64) . . 120.0(4) no
C(54) C(64) C(14) . . 120.0(3) no
C(25) C(15) C(65) . . 119.4(3) no
P(1) C(15) C(25) . . 117.4(3) no
P(1) C(15) C(65) . . 123.2(3) no
C(35) C(25) C(15) . . 120.1(4) no
C(25) C(35) C(45) . . 120.8(4) no
C(55) C(45) C(35) . . 119.8(4) no
C(45) C(55) C(65) . . 120.2(4) no
C(15) C(65) C(55) . . 119.7(3) no
C(66) C(16) C(26) . . 119.4(3) no
P(1) C(16) C(26) . . 121.0(3) no
P(1) C(16) C(66) . . 119.6(3) no
C(16) C(26) C(36) . . 119.4(4) no
C(46) C(36) C(26) . . 120.8(4) no
C(36) C(46) C(56) . . 120.6(4) no
C(46) C(56) C(66) . . 119.8(4) no
C(16) C(66) C(56) . . 120.0(4) no

loop_
_geom_bond_atom_site_label_1
_geom_bond_atom_site_label_2
_geom_bond_site_symmetry_2
_geom_bond_distance
_geom_bond_publ_flag
Ag(1) Ag(3) . 3.0239(6) yes
Ag(2) Ag(3) . 2.9031(6) yes
Ag(2) Ag(3) 4_555 2.9337(5) yes
Ag(1) C(81) . 2.027(5) yes
Ag(2) C(82) . 2.037(4) yes
Ag(2) C(83) 4_555 2.037(5) yes
Ag(3) C(81) . 2.362(4) yes
Ag(3) C(82) . 2.274(4) yes
Ag(3) C(83) . 2.343(4) yes
Ag(3) C(71) . 2.665(4) yes
Ag(3) C(72) . 2.905(4) yes
Ag(3) C(73) . 2.898(4) yes
C(81) C(71) . 1.209(6) yes
C(71) C(11) . 1.434(6) yes
C(11) C(21) . 1.354(7) yes
C(21) C(31) . 1.351(8) yes
C(31) C(41) . 1.315(11) yes
C(41) C(51) . 1.370(12) yes
C(51) C(61) . 1.379(11) yes
C(61) C(11) . 1.365(7) yes
C(82) C(72) . 1.206(5) yes
C(72) C(12) . 1.440(5) yes
C(12) C(22) . 1.377(5) yes
C(22) C(32) . 1.362(6) yes
C(32) C(42) . 1.363(7) yes
C(42) C(52) . 1.361(6) yes
C(52) C(62) . 1.384(6) yes
C(62) C(12) . 1.390(5) yes
C(83) C(73) . 1.199(6) yes
C(73) C(13) . 1.440(6) yes
C(13) C(23) . 1.383(7) yes
C(23) C(33) . 1.409(9) yes
C(33) C(43) . 1.346(9) yes
C(43) C(53) . 1.336(10) yes
C(53) C(63) . 1.376(8) yes
C(63) C(13) . 1.380(6) yes
N(1) P(1) . 1.5650(10) yes
P(1) C(14) . 1.799(3) yes
P(1) C(15) . 1.802(3) yes
P(1) C(16) . 1.805(3) yes
C(14) C(24) . 1.392(4) no
C(24) C(34) . 1.389(5) no
C(34) C(44) . 1.360(6) no
C(44) C(54) . 1.371(6) no
C(54) C(64) . 1.378(5) no
C(14) C(64) . 1.391(4) no
C(15) C(25) . 1.385(5) no
C(25) C(35) . 1.364(5) no
C(35) C(45) . 1.372(6) no
C(45) C(55) . 1.369(6) no
C(55) C(65) . 1.387(5) no
C(65) C(15) . 1.386(4) no
C(16) C(26) . 1.383(5) no
C(26) C(36) . 1.390(6) no
C(36) C(46) . 1.355(7) no
C(46) C(56) . 1.360(6) no
C(56) C(66) . 1.396(5) no
C(66) C(16) . 1.383(5) no
